data_1001393
loop_
_publ_author_name
'Benmoussa, A'
'Leclaire, A'
'Grandin, A'
'Raveau, B'

_publ_section_title
;
K Mo W P~3~ O~12~, a tunnel structure of the K Mo~2~ P~3~ O~12~ - type
;
_journal_coden_ASTM ACSCEE
_journal_name_full 'Acta Crystallographica C (39,1983-)'
_journal_page_first 1277
_journal_page_last 1279
_journal_volume 45
_journal_year 1989
_chemical_formula_structural 'K Mo W (P3 O12)'
_chemical_formula_sum 'K Mo O12 P3 W'
_chemical_name_systematic
;
Potassium molybdenum(IV) tungsten(IV) phosphate *
;
_space_group_IT_number 57
_symmetry_cell_setting orthorhombic
_symmetry_Int_Tables_number 57
_symmetry_space_group_name_Hall '-P 2c 2b'
_symmetry_space_group_name_H-M 'P b c m'
_cell_angle_alpha 90
_cell_angle_beta 90
_cell_angle_gamma 90
_cell_formula_units_Z 4
_cell_length_a 8.8180(6)
_cell_length_b 9.1574(8)
_cell_length_c 12.3836(8)
_cell_volume 1000.0
_refine_ls_R_factor_all 0.035
_cod_database_code 1001393

loop_
_symmetry_equiv_pos_as_xyz
x,y,z
-x,-y,1/2+z
x,1/2-y,-z
-x,1/2+y,1/2-z
-x,-y,-z
x,y,1/2-z
-x,1/2+y,z
x,1/2-y,1/2+z

loop_
_atom_site_label
_atom_site_type_symbol
_atom_site_symmetry_multiplicity
_atom_site_Wyckoff_symbol
_atom_site_fract_x
_atom_site_fract_y
_atom_site_fract_z
_atom_site_occupancy
_atom_site_attached_hydrogens
_atom_site_calc_flag
Mo1 Mo4+ 8 e 0.24595(3) 0.02674(3) 0.10083(2) 0.5 0 d
W1 W4+ 8 e 0.24595(3) 0.02674(3) 0.10083(2) 0.5 0 d
K1 K1+ 4 d -0.1788(7) 0.1620(5) 0.25 1. 0 d
P1 P5+ 4 c -0.0299(2) 0.25 0. 1. 0 d
P2 P5+ 8 e 0.4042(2) 0.3660(2) 0.1310(1) 1. 0 d
O1 O2- 4 d 0.2071(8) 0.0184(8) 0.25 1. 0 d
O2 O2- 8 e 0.1279(8) -0.1586(6) 0.0744(5) 1. 0 d
O3 O2- 8 e 0.30128(6) 0.0411(5) -0.0620(4) 1. 0 d
O4 O2- 8 e 0.3804(6) 0.2040(5) 0.1204(4) 1. 0 d
O5 O2- 8 e 0.4309(6) -0.1031(6) 0.1204(4) 1. 0 d
O6 O2- 8 e 0.0621(6) 0.1536(7) 0.0749(5) 1. 0 d
O7 O2- 4 d 0.3526(9) 0.4138(8) 0.25 1. 0 d

loop_
_atom_type_symbol
_atom_type_oxidation_number
Mo4+ 4.000
W4+ 4.000
K1+ 1.000
P5+ 5.000
O2- -2.000
